data_4129450
loop_
_publ_author_name
'Liu, Feng'
'Espejo, Guzm\'an L'
'Qiu, Shuhai'
'Oliva, Mar\'ia Moreno'
'Pina, Jo\~ao'
'Seixas de Melo, J S\'ergio'
'Casado, Juan'
'Zhu, Xiaozhang'

_publ_section_title
;
 Multifaceted Regioregular Oligo(thieno[3,4-b]thiophene)s Enabled by
 Tunable Quinoidization and Reduced Energy Band Gap.
;
_journal_issue 32
_journal_name_full 'Journal of the American Chemical Society'
_journal_page_first 10357
_journal_page_last 10366
_journal_paper_doi 10.1021/jacs.5b05940
_journal_volume 137
_journal_year 2015
_chemical_formula_moiety 'C18 H14 O4 S4'
_chemical_formula_sum 'C18 H14 O4 S4'
_chemical_formula_weight 422.53
_space_group_crystal_system monoclinic
_space_group_IT_number 14
_space_group_name_Hall '-P 2yn'
_space_group_name_H-M_alt 'P 1 21/n 1'
_atom_sites_solution_hydrogens geom
_atom_sites_solution_primary direct
_audit_creation_date 2015-03-09
_audit_creation_method
;
Olex2 1.2
(compiled 2015.01.26 svn.r3150 for OlexSys, GUI svn.r4998)
;
_cell_angle_alpha 90
_cell_angle_beta 90.903(7)
_cell_angle_gamma 90
_cell_formula_units_Z 2
_cell_length_a 5.053(2)
_cell_length_b 10.020(5)
_cell_length_c 17.645(9)
_cell_measurement_reflns_used 2642
_cell_measurement_temperature 173.1500
_cell_measurement_theta_max 27.4466
_cell_measurement_theta_min 2.0325
_cell_volume 893.3(7)
_computing_cell_refinement 'CrystalClear (Rigaku Inc., 2007)'
_computing_data_collection 'CrystalClear (Rigaku Inc., 2007)'
_computing_data_reduction 'CrystalClear (Rigaku Inc., 2007)'
_computing_molecular_graphics 'Olex2 (Dolomanov et al., 2009)'
_computing_publication_material 'CIFTAB (Sheldrick, 2013)'
_computing_structure_refinement 'SHELXL (Sheldrick, 2014)'
_computing_structure_solution
;
'SHELXT (Sheldrick, 2014)'
;
_diffrn_ambient_temperature 173.1500
_diffrn_detector_area_resol_mean 28.5714
_diffrn_measured_fraction_theta_full 0.988
_diffrn_measured_fraction_theta_max 0.988
_diffrn_measurement_details
;
scan:
	Number of images: 360
	           Slice: -110.0000 - 70.0000
	     Image width: 0.5000
	        Exp time: 10.0000
	   Rotation axis: Omega
	           Omega: 0.0000
	             Chi: 45.0000
	             Phi: 90.0000
	             XTD: 45.0886
	          2theta: -20.2423
scan:
	Number of images: 270
	           Slice: -110.0000 - 25.0000
	     Image width: 0.5000
	        Exp time: 10.0000
	   Rotation axis: Omega
	           Omega: 0.0000
	             Chi: 45.0000
	             Phi: 270.0000
	             XTD: 45.0886
	          2theta: -20.2423
;
_diffrn_measurement_device
;
Saturn724+ (2x2 bin mode)
;
_diffrn_measurement_device_details
;
AFC10: Fixed Chi 2 circle
;
_diffrn_measurement_device_type 'Saturn724+ CCD'
_diffrn_measurement_method '\w scans at fixed \c = 45\%'
_diffrn_orient_matrix_type d*Trek
_diffrn_orient_matrix_UB_11 0.0123
_diffrn_orient_matrix_UB_12 0.1942
_diffrn_orient_matrix_UB_13 0.0366
_diffrn_orient_matrix_UB_21 -0.0980
_diffrn_orient_matrix_UB_22 0.0093
_diffrn_orient_matrix_UB_23 -0.0165
_diffrn_orient_matrix_UB_31 -0.0101
_diffrn_orient_matrix_UB_32 -0.0088
_diffrn_orient_matrix_UB_33 0.0551
_diffrn_radiation_detector CCD
_diffrn_radiation_monochromator 'Graphite Monochromator'
_diffrn_radiation_type MoK\a
_diffrn_radiation_wavelength 0.71073
_diffrn_reflns_av_R_equivalents 0.0434
_diffrn_reflns_av_unetI/netI 0.0386
_diffrn_reflns_Laue_measured_fraction_full 0.988
_diffrn_reflns_Laue_measured_fraction_max 0.988
_diffrn_reflns_limit_h_max 6
_diffrn_reflns_limit_h_min -6
_diffrn_reflns_limit_k_max 12
_diffrn_reflns_limit_k_min -12
_diffrn_reflns_limit_l_max 22
_diffrn_reflns_limit_l_min -22
_diffrn_reflns_number 5843
_diffrn_reflns_point_group_measured_fraction_full 0.988
_diffrn_reflns_point_group_measured_fraction_max 0.988
_diffrn_reflns_theta_full 26.000
_diffrn_reflns_theta_max 27.446
_diffrn_reflns_theta_min 2.309
_diffrn_source 'Sealed Tube'
_diffrn_source_current 30.0000
_diffrn_source_power 1.5000
_diffrn_source_voltage 50.0000
_exptl_absorpt_coefficient_mu 0.554
_exptl_absorpt_correction_T_max 1.0000
_exptl_absorpt_correction_T_min 0.6466
_exptl_absorpt_correction_type multi-scan
_exptl_absorpt_process_details 'CrystalClear (Rigaku Inc., 2007)'
_exptl_crystal_colour orange
_exptl_crystal_colour_primary orange
_exptl_crystal_density_diffrn 1.571
_exptl_crystal_description rod
_exptl_crystal_F_000 436
_exptl_crystal_size_max 0.52
_exptl_crystal_size_mid 0.21
_exptl_crystal_size_min 0.11
_refine_diff_density_max 0.724
_refine_diff_density_min -0.583
_refine_diff_density_rms 0.190
_refine_ls_extinction_method none
_refine_ls_goodness_of_fit_ref 1.232
_refine_ls_hydrogen_treatment constr
_refine_ls_matrix_type full
_refine_ls_number_parameters 138
_refine_ls_number_reflns 2028
_refine_ls_number_restraints 36
_refine_ls_restrained_S_all 1.221
_refine_ls_R_factor_all 0.1029
_refine_ls_R_factor_gt 0.0959
_refine_ls_shift/su_max 0.000
_refine_ls_shift/su_mean 0.000
_refine_ls_structure_factor_coef Fsqd
_refine_ls_weighting_details 'w=1/[\s^2^(Fo^2^)+(0.0958P)^2^+6.0795P] where P=(Fo^2^+2Fc^2^)/3'
_refine_ls_weighting_scheme calc
_refine_ls_wR_factor_gt 0.2680
_refine_ls_wR_factor_ref 0.2792
_reflns_Friedel_coverage 0.000
_reflns_number_gt 1904
_reflns_number_total 2028
_reflns_threshold_expression 'I > 2\s(I)'
_cod_data_source_file ja5b05940_si_002.cif
_cod_data_source_block sa3950
_cod_original_cell_volume 893.2(7)
_cod_database_code 4129450
_shelx_space_group_comment
;
The symmetry employed for this shelxl refinement is uniquely defined
by the following loop, which should always be used as a source of
symmetry information in preference to the above space-group names.
They are only intended as comments.
;
_diffrn_number_total 2157
_olex2_refinement_description
;
1. Fixed Uiso
 At 1.2 times of:
  All C(H) groups, All C(H,H) groups
 At 1.5 times of:
  All C(H,H,H) groups
2. Uiso/Uaniso restraints and constraints
S1A \\sim C5 \\sim C5A \\sim S1: within 1.7A with sigma of 0.02 and sigma for
terminal atoms of 0.04
Uanis(S1A) \\sim Ueq, Uanis(C5) \\sim Ueq, Uanis(C5A) \\sim Ueq, Uanis(S1)
\\sim Ueq: with sigma of 0.01 and sigma for terminal atoms of 0.02
3. Others
 Sof(S1A)=Sof(C5A)=Sof(H5A)=1-FVAR(1)
 Sof(S1)=Sof(C5)=Sof(H5)=FVAR(1)
4.a Secondary CH2 refined with riding coordinates:
 C2(H2A,H2B)
4.b Aromatic/amide H refined with riding coordinates:
 C5(H5), C8(H8), C5A(H5A)
4.c Idealised Me refined as rotating group:
 C1(H1A,H1B,H1C)
;
_shelx_shelxl_version_number 2014/7
_olex2_submission_special_instructions 'No special instructions were received'

loop_
_space_group_symop_operation_xyz
'x, y, z'
'-x+1/2, y+1/2, -z+1/2'
'-x, -y, -z'
'x-1/2, -y-1/2, z-1/2'

loop_
_atom_site_label
_atom_site_type_symbol
_atom_site_fract_x
_atom_site_fract_y
_atom_site_fract_z
_atom_site_U_iso_or_equiv
_atom_site_adp_type
_atom_site_occupancy
_atom_site_site_symmetry_order
_atom_site_calc_flag
_atom_site_refinement_flags_posn
_atom_site_refinement_flags_adp
_atom_site_refinement_flags_occupancy
_atom_site_disorder_assembly
_atom_site_disorder_group
S1 S 0.6512(8) 0.3337(4) 0.4850(2) 0.0265(12) Uani 0.479(10) 1 d . U P A 1
S2 S 0.0629(3) 0.10862(17) 0.60720(8) 0.0315(5) Uani 1 1 d . . . . .
O1 O 0.7217(10) 0.2248(6) 0.2751(3) 0.0431(13) Uani 1 1 d . . . . .
O2 O 0.9167(9) 0.3781(4) 0.3515(2) 0.0326(10) Uani 1 1 d . . . . .
C1 C 1.2541(13) 0.5289(7) 0.3174(4) 0.0396(15) Uani 1 1 d . . . . .
H1A H 1.3647 0.5600 0.2773 0.059 Uiso 1 1 calc GR . . . .
H1B H 1.3627 0.4943 0.3579 0.059 Uiso 1 1 calc GR . . . .
H1C H 1.1493 0.6016 0.3358 0.059 Uiso 1 1 calc GR . . . .
C2 C 1.0760(13) 0.4213(8) 0.2879(4) 0.0374(15) Uani 1 1 d . . . . .
H2A H 0.9634 0.4551 0.2472 0.045 Uiso 1 1 calc R . . . .
H2B H 1.1791 0.3474 0.2687 0.045 Uiso 1 1 calc R . . . .
C3 C 0.7490(12) 0.2773(6) 0.3361(3) 0.0293(13) Uani 1 1 d . . . . .
C4 C 0.5895(12) 0.2411(6) 0.4022(3) 0.0270(12) Uani 1 1 d . . . . .
C5 C 0.411(4) 0.1481(18) 0.4046(10) 0.027(3) Uani 0.479(10) 1 d . U P A 1
H5 H 0.3729 0.0956 0.3624 0.033 Uiso 0.479(10) 1 calc R . P A 1
C6 C 0.2708(14) 0.1282(7) 0.4770(3) 0.0351(15) Uani 1 1 d . . . . .
C7 C 0.0834(13) 0.0532(7) 0.5139(3) 0.0327(14) Uani 1 1 d . . . . .
C8 C 0.3028(13) 0.2280(7) 0.5980(4) 0.0342(14) Uani 1 1 d . . . . .
H8 H 0.3610 0.2850 0.6364 0.041 Uiso 1 1 calc R . . . .
C9 C 0.3975(13) 0.2269(7) 0.5243(4) 0.0354(14) Uani 1 1 d . . . . .
S1A S 0.3586(8) 0.1106(4) 0.3836(2) 0.0280(11) Uani 0.521(10) 1 d . U P A 2
C5A C 0.574(3) 0.2863(19) 0.4773(8) 0.030(3) Uani 0.521(10) 1 d . U P A 2
H5A H 0.6813 0.3555 0.4946 0.035 Uiso 0.521(10) 1 calc R . P A 2

loop_
_atom_site_aniso_label
_atom_site_aniso_U_11
_atom_site_aniso_U_22
_atom_site_aniso_U_33
_atom_site_aniso_U_23
_atom_site_aniso_U_13
_atom_site_aniso_U_12
S1 0.0284(19) 0.031(2) 0.0206(15) -0.0019(13) 0.0009(12) -0.0060(16)
S2 0.0370(9) 0.0368(9) 0.0207(7) -0.0018(6) 0.0064(5) -0.0007(7)
O1 0.047(3) 0.053(3) 0.029(2) -0.006(2) 0.013(2) -0.017(2)
O2 0.034(2) 0.032(2) 0.032(2) -0.0012(18) 0.0055(18) -0.0080(19)
C1 0.033(3) 0.034(3) 0.051(4) 0.004(3) -0.001(3) -0.005(3)
C2 0.033(3) 0.046(4) 0.033(3) 0.011(3) 0.006(3) -0.012(3)
C3 0.028(3) 0.031(3) 0.029(3) 0.005(2) 0.003(2) -0.001(2)
C4 0.032(3) 0.027(3) 0.022(3) -0.001(2) 0.002(2) 0.002(2)
C5 0.031(6) 0.026(6) 0.026(6) 0.005(5) -0.001(5) 0.002(5)
C6 0.048(4) 0.038(3) 0.020(3) 0.004(2) 0.003(2) 0.022(3)
C7 0.045(3) 0.036(3) 0.017(2) -0.002(2) 0.002(2) 0.015(3)
C8 0.034(3) 0.041(4) 0.028(3) 0.001(3) 0.005(2) 0.001(3)
C9 0.034(3) 0.041(4) 0.032(3) 0.009(3) 0.008(3) 0.008(3)
S1A 0.0315(18) 0.029(2) 0.0231(19) 0.0005(14) 0.0017(13) -0.0031(14)
C5A 0.031(6) 0.034(6) 0.024(5) -0.001(5) -0.001(5) -0.003(5)

loop_
_atom_type_symbol
_atom_type_description
_atom_type_scat_dispersion_real
_atom_type_scat_dispersion_imag
_atom_type_scat_source
C C 0.0033 0.0016 'International Tables Vol C Tables 4.2.6.8 and 6.1.1.4'
H H 0.0000 0.0000 'International Tables Vol C Tables 4.2.6.8 and 6.1.1.4'
O O 0.0106 0.0060 'International Tables Vol C Tables 4.2.6.8 and 6.1.1.4'
S S 0.1246 0.1234 'International Tables Vol C Tables 4.2.6.8 and 6.1.1.4'

loop_
_geom_angle_atom_site_label_1
_geom_angle_atom_site_label_2
_geom_angle_atom_site_label_3
_geom_angle
_geom_angle_site_symmetry_1
_geom_angle_site_symmetry_3
C4 S1 C9 83.6(4) . .
C8 S2 C7 94.6(3) . .
C3 O2 C2 115.0(5) . .
H1A C1 H1B 109.5 . .
H1A C1 H1C 109.5 . .
H1B C1 H1C 109.5 . .
C2 C1 H1A 109.5 . .
C2 C1 H1B 109.5 . .
C2 C1 H1C 109.5 . .
O2 C2 C1 106.5(5) . .
O2 C2 H2A 110.4 . .
O2 C2 H2B 110.4 . .
C1 C2 H2A 110.4 . .
C1 C2 H2B 110.4 . .
H2A C2 H2B 108.6 . .
O1 C3 O2 124.9(6) . .
O1 C3 C4 122.9(6) . .
O2 C3 C4 112.1(5) . .
C3 C4 S1 115.9(5) . .
C3 C4 S1A 113.6(4) . .
C5 C4 S1 117.8(9) . .
C5 C4 C3 126.3(10) . .
C5A C4 C3 135.1(10) . .
C5A C4 S1A 111.3(9) . .
C4 C5 H5 121.1 . .
C4 C5 C6 117.8(16) . .
C6 C5 H5 121.1 . .
C7 C6 C5 145.1(10) . .
C7 C6 C9 113.8(5) . .
C7 C6 S1A 125.8(6) . .
C9 C6 C5 101.1(10) . .
C9 C6 S1A 120.4(6) . .
C6 C7 S2 108.9(5) . .
C6 C7 C7 130.1(7) . 3_556
C7 C7 S2 121.0(6) 3_556 .
S2 C8 H8 125.2 . .
C9 C8 S2 109.7(5) . .
C9 C8 H8 125.2 . .
C6 C9 S1 119.6(5) . .
C8 C9 S1 127.4(6) . .
C8 C9 C6 113.0(6) . .
C5A C9 C6 103.6(10) . .
C5A C9 C8 143.3(10) . .
C6 S1A C4 85.8(4) . .
C4 C5A H5A 120.6 . .
C9 C5A C4 118.8(16) . .
C9 C5A H5A 120.6 . .

loop_
_geom_bond_atom_site_label_1
_geom_bond_atom_site_label_2
_geom_bond_distance
_geom_bond_site_symmetry_2
S1 C4 1.754(7) .
S1 C9 1.816(8) .
S2 C7 1.742(6) .
S2 C8 1.713(7) .
O1 C3 1.203(8) .
O2 C2 1.456(7) .
O2 C3 1.343(8) .
C1 H1A 0.9600 .
C1 H1B 0.9600 .
C1 H1C 0.9600 .
C1 C2 1.492(9) .
C2 H2A 0.9700 .
C2 H2B 0.9700 .
C3 C4 1.473(8) .
C4 C5 1.30(2) .
C4 S1A 1.779(7) .
C4 C5A 1.404(16) .
C5 H5 0.9300 .
C5 C6 1.485(17) .
C6 C7 1.379(10) .
C6 C9 1.438(10) .
C6 S1A 1.722(7) .
C7 C7 1.441(14) 3_556
C8 H8 0.9300 .
C8 C9 1.393(8) .
C9 C5A 1.363(18) .
C5A H5A 0.9300 .

loop_
_geom_torsion_atom_site_label_1
_geom_torsion_atom_site_label_2
_geom_torsion_atom_site_label_3
_geom_torsion_atom_site_label_4
_geom_torsion
_geom_torsion_site_symmetry_4
S1 C4 C5 C6 0.7(15) .
S2 C8 C9 S1 179.8(4) .
S2 C8 C9 C6 0.1(7) .
S2 C8 C9 C5A -179.8(12) .
O1 C3 C4 S1 -177.7(6) .
O1 C3 C4 C5 2.6(13) .
O1 C3 C4 S1A 1.2(8) .
O1 C3 C4 C5A -178.0(10) .
O2 C3 C4 S1 -0.4(7) .
O2 C3 C4 C5 179.9(10) .
O2 C3 C4 S1A 178.5(4) .
O2 C3 C4 C5A -0.7(12) .
C2 O2 C3 O1 -1.2(9) .
C2 O2 C3 C4 -178.5(5) .
C3 O2 C2 C1 -177.8(5) .
C3 C4 C5 C6 -179.5(8) .
C3 C4 S1A C6 179.7(5) .
C3 C4 C5A C9 -179.7(8) .
C4 S1 C9 C6 -0.9(5) .
C4 S1 C9 C8 179.5(7) .
C4 C5 C6 C7 -178.5(9) .
C4 C5 C6 C9 -1.2(14) .
C5 C6 C7 S2 178.0(13) .
C5 C6 C7 C7 -3.1(19) 3_556
C5 C6 C9 S1 1.3(9) .
C5 C6 C9 C8 -179.0(8) .
C6 C9 C5A C4 -0.5(13) .
C7 S2 C8 C9 0.4(5) .
C7 C6 C9 S1 179.6(5) .
C7 C6 C9 C8 -0.7(8) .
C7 C6 C9 C5A 179.2(8) .
C7 C6 S1A C4 -178.7(6) .
C8 S2 C7 C6 -0.8(5) .
C8 S2 C7 C7 -179.8(7) 3_556
C8 C9 C5A C4 179.3(9) .
C9 S1 C4 C3 -179.7(5) .
C9 S1 C4 C5 0.0(9) .
C9 C6 C7 S2 1.0(7) .
C9 C6 C7 C7 179.8(8) 3_556
C9 C6 S1A C4 0.7(6) .
S1A C4 C5A C9 1.1(13) .
S1A C6 C7 S2 -179.6(4) .
S1A C6 C7 C7 -0.8(12) 3_556
S1A C6 C9 C8 179.8(5) .
S1A C6 C9 C5A -0.3(9) .
C5A C4 S1A C6 -0.9(7) .
